data_7112901
loop_
_publ_author_name
'Schulz, Stephan'
'Gondzik, Sebastian'
'Schuchmann, Daniella'
'Westphal, Ulrich'
'Dobrzycki, Lukasz'
'Boese, Roland'
'Harder, Sjoerd'

_publ_section_title
;
 Reactions of dizincocene with sterically demanding
 bis(iminodi(phenyl)phosphorano)methanes.
;
_journal_issue 41
_journal_name_full 'Chemical communications (Cambridge, England)'
_journal_page_first 7757
_journal_page_last 7759
_journal_paper_doi 10.1039/c0cc02859b
_journal_volume 46
_journal_year 2010
_chemical_formula_sum 'C95 H86 N4 P4 Zn2'
_chemical_formula_weight 1538.30
_chemical_name_systematic
;
?
;
_space_group_IT_number 15
_symmetry_cell_setting monoclinic
_symmetry_space_group_name_Hall '-C 2yc'
_symmetry_space_group_name_H-M 'C 1 2/c 1'
_atom_sites_solution_hydrogens geom
_atom_sites_solution_primary direct
_atom_sites_solution_secondary difmap
_audit_creation_method SHELXL-97
_cell_angle_alpha 90.00
_cell_angle_beta 119.1590(10)
_cell_angle_gamma 90.00
_cell_formula_units_Z 4
_cell_length_a 30.7145(15)
_cell_length_b 9.7542(5)
_cell_length_c 29.716(2)
_cell_measurement_reflns_used 9995
_cell_measurement_temperature 101(2)
_cell_measurement_theta_max 28.297
_cell_measurement_theta_min 2.222
_cell_volume 7774.5(8)
_computing_cell_refinement 'Bruker SAINT'
_computing_data_collection 'Bruker APEX2'
_computing_data_reduction 'Bruker SAINT'
_computing_molecular_graphics 'Diamond 2.1, Diamond 3.1'
_computing_publication_material SHELXTL-97
_computing_structure_refinement 'SHELXL-97 (Sheldrick, 1997)'
_computing_structure_solution 'SHELXS-97 (Sheldrick, 1990)'
_diffrn_ambient_temperature 101(2)
_diffrn_measured_fraction_theta_full 1.000
_diffrn_measured_fraction_theta_max 1.000
_diffrn_measurement_device_type 'Bruker SMART APEX II CCD diffractometer'
_diffrn_measurement_method 'omega and phi scans'
_diffrn_radiation_monochromator graphite
_diffrn_radiation_source 'fine-focus sealed tube'
_diffrn_radiation_type MoK\a
_diffrn_radiation_wavelength 0.71073
_diffrn_reflns_av_R_equivalents 0.0480
_diffrn_reflns_av_sigmaI/netI 0.0343
_diffrn_reflns_limit_h_max 39
_diffrn_reflns_limit_h_min -35
_diffrn_reflns_limit_k_max 12
_diffrn_reflns_limit_k_min -12
_diffrn_reflns_limit_l_max 38
_diffrn_reflns_limit_l_min -38
_diffrn_reflns_number 49120
_diffrn_reflns_theta_full 27.50
_diffrn_reflns_theta_max 27.50
_diffrn_reflns_theta_min 1.52
_exptl_absorpt_coefficient_mu 0.750
_exptl_absorpt_correction_T_max 0.929
_exptl_absorpt_correction_T_min 0.725
_exptl_absorpt_correction_type multi-scan
_exptl_absorpt_process_details
;
Bruker SADABS (Version 2008/1)
;
_exptl_crystal_colour colourless
_exptl_crystal_density_diffrn 1.314
_exptl_crystal_density_method 'not measured'
_exptl_crystal_description prismatic
_exptl_crystal_F_000 3216
_exptl_crystal_size_max 0.23
_exptl_crystal_size_mid 0.11
_exptl_crystal_size_min 0.10
_refine_diff_density_max 0.578
_refine_diff_density_min -0.295
_refine_diff_density_rms 0.058
_refine_ls_extinction_method none
_refine_ls_goodness_of_fit_ref 1.038
_refine_ls_hydrogen_treatment mixed
_refine_ls_matrix_type full
_refine_ls_number_parameters 680
_refine_ls_number_reflns 8939
_refine_ls_number_restraints 118
_refine_ls_restrained_S_all 1.036
_refine_ls_R_factor_all 0.0536
_refine_ls_R_factor_gt 0.0354
_refine_ls_shift/su_max 0.006
_refine_ls_shift/su_mean 0.000
_refine_ls_structure_factor_coef Fsqd
_refine_ls_weighting_details 'calc w=1/[\s^2^(Fo^2^)+(0.0404P)^2^+8.9122P] where P=(Fo^2^+2Fc^2^)/3'
_refine_ls_weighting_scheme calc
_refine_ls_wR_factor_gt 0.0824
_refine_ls_wR_factor_ref 0.0913
_reflns_number_gt 7016
_reflns_number_total 8939
_reflns_threshold_expression >2sigma(I)
_cod_data_source_file c0cc02859b.txt
_cod_data_source_block sg087_2
_cod_depositor_comments
;
The following automatic conversions were performed:

'_symmetry_cell_setting' value 'Monoclinic' changed to 'monoclinic'
according to
/usr/data/users/saulius/automatic-downloads/retrospective/RSC/lib/dictionaries/cif_core.dic
dictionary named 'cif_core.dic' version 2.4.2 from 2011-04-26.

Automatic conversion script
Id: cif_fix_values 2281 2013-09-26 08:29:07Z andrius 
;
_cod_original_cell_volume 7774.6(8)
_cod_original_sg_symbol_H-M C2/c
_cod_database_code 7112901

loop_
_symmetry_equiv_pos_as_xyz
'x, y, z'
'-x, y, -z+1/2'
'x+1/2, y+1/2, z'
'-x+1/2, y+1/2, -z+1/2'
'-x, -y, -z'
'x, -y, z-1/2'
'-x+1/2, -y+1/2, -z'
'x+1/2, -y+1/2, z-1/2'

loop_
_atom_site_label
_atom_site_type_symbol
_atom_site_fract_x
_atom_site_fract_y
_atom_site_fract_z
_atom_site_U_iso_or_equiv
_atom_site_adp_type
_atom_site_occupancy
_atom_site_symmetry_multiplicity
_atom_site_calc_flag
_atom_site_refinement_flags
_atom_site_disorder_assembly
_atom_site_disorder_group
Zn1 Zn 0.017390(8) 0.13543(2) 0.222485(8) 0.02331(7) Uani 1 1 d . . .
P1 P 0.117553(18) 0.19236(5) 0.241689(18) 0.01918(10) Uani 1 1 d . . .
P2 P 0.026812(19) 0.27964(5) 0.142669(18) 0.02145(11) Uani 1 1 d . . .
N1 N -0.01120(6) 0.16997(17) 0.14543(6) 0.0257(4) Uani 1 1 d . A .
N2 N 0.08621(6) 0.05641(15) 0.23861(6) 0.0219(3) Uani 1 1 d . B .
C1 C 0.07253(7) 0.31172(19) 0.20549(7) 0.0217(4) Uani 1 1 d . B .
H1 H 0.0809(8) 0.398(2) 0.2143(8) 0.024(5) Uiso 1 1 d . . .
C2 C -0.0598(4) 0.1152(13) 0.1092(4) 0.017(2) Uani 0.50 1 d PD A 1
C3 C -0.0836(4) 0.1603(9) 0.0580(5) 0.0242(19) Uani 0.50 1 d PD A 1
H3 H -0.0674 0.2241 0.0469 0.029 Uiso 0.50 1 calc PR A 1
C4 C -0.1308(4) 0.1122(8) 0.0233(3) 0.030(2) Uani 0.50 1 d PD A 1
H4 H -0.1466 0.1432 -0.0114 0.036 Uiso 0.50 1 calc PR A 1
C5 C -0.1551(4) 0.0199(9) 0.0385(4) 0.031(2) Uani 0.50 1 d PD A 1
H5 H -0.1876 -0.0115 0.0147 0.038 Uiso 0.50 1 calc PR A 1
C6 C -0.1320(4) -0.0262(10) 0.0885(5) 0.0269(18) Uani 0.50 1 d PD A 1
H6 H -0.1486 -0.0901 0.0990 0.032 Uiso 0.50 1 calc PR A 1
C7 C -0.0844(5) 0.0192(12) 0.1241(4) 0.0187(17) Uani 0.50 1 d PD A 1
H7 H -0.0686 -0.0149 0.1584 0.022 Uiso 0.50 1 calc PR A 1
C2A C -0.0568(4) 0.1395(13) 0.1030(5) 0.020(2) Uani 0.50 1 d PD A 2
C3A C -0.0795(4) 0.1937(9) 0.0536(4) 0.0191(16) Uani 0.50 1 d PD A 2
H3A H -0.0621 0.2579 0.0442 0.023 Uiso 0.50 1 calc PR A 2
C4A C -0.1281(4) 0.1543(8) 0.0173(3) 0.0237(17) Uani 0.50 1 d PD A 2
H4A H -0.1431 0.1922 -0.0164 0.028 Uiso 0.50 1 calc PR A 2
C5A C -0.1542(4) 0.0612(8) 0.0300(4) 0.027(2) Uani 0.50 1 d PD A 2
H5A H -0.1872 0.0353 0.0054 0.033 Uiso 0.50 1 calc PR A 2
C6A C -0.1316(5) 0.0062(10) 0.0794(5) 0.029(2) Uani 0.50 1 d PD A 2
H6A H -0.1490 -0.0585 0.0886 0.035 Uiso 0.50 1 calc PR A 2
C7A C -0.0840(5) 0.0452(12) 0.1148(4) 0.021(2) Uani 0.50 1 d PD A 2
H7A H -0.0691 0.0068 0.1484 0.025 Uiso 0.50 1 calc PR A 2
C8 C 0.10396(8) -0.0697(2) 0.26297(8) 0.0269(4) Uani 1 1 d . . .
C9 C 0.06981(9) -0.1775(2) 0.24980(10) 0.0379(5) Uani 1 1 d . B .
H9 H 0.0358 -0.1628 0.2251 0.045 Uiso 1 1 calc R . .
C10 C 0.08499(11) -0.3054(2) 0.27241(13) 0.0535(7) Uani 1 1 d . . .
H10 H 0.0612 -0.3772 0.2631 0.064 Uiso 1 1 calc R B .
C11 C 0.13390(12) -0.3298(3) 0.30813(13) 0.0584(8) Uani 1 1 d . B .
H11 H 0.1442 -0.4180 0.3231 0.070 Uiso 1 1 calc R . .
C12 C 0.16761(11) -0.2244(3) 0.32180(12) 0.0542(8) Uani 1 1 d . . .
H12 H 0.2014 -0.2403 0.3467 0.065 Uiso 1 1 calc R B .
C13 C 0.15331(9) -0.0949(2) 0.30001(9) 0.0388(5) Uani 1 1 d . B .
H13 H 0.1772 -0.0233 0.3104 0.047 Uiso 1 1 calc R . .
C14 C 0.15284(7) 0.26181(18) 0.30663(7) 0.0237(4) Uani 0.50 1 d PD B 1
C15 C 0.1285(4) 0.2833(10) 0.3340(4) 0.029(3) Uani 0.50 1 d PD B 1
H15 H 0.0938 0.2650 0.3181 0.035 Uiso 0.50 1 calc PR B 1
C16 C 0.1530(5) 0.3316(14) 0.3850(4) 0.030(4) Uani 0.50 1 d PD B 1
H16 H 0.1351 0.3461 0.4032 0.037 Uiso 0.50 1 calc PR B 1
C17 C 0.2034(5) 0.3573(11) 0.4080(4) 0.034(2) Uani 0.50 1 d PD B 1
H17 H 0.2206 0.3893 0.4425 0.041 Uiso 0.50 1 calc PR B 1
C18 C 0.2291(3) 0.3371(7) 0.3812(4) 0.0343(17) Uani 0.50 1 d PD B 1
H18 H 0.2639 0.3548 0.3973 0.041 Uiso 0.50 1 calc PR B 1
C19 C 0.2038(4) 0.2907(9) 0.3304(4) 0.0329(19) Uani 0.50 1 d PD B 1
H19 H 0.2214 0.2786 0.3118 0.039 Uiso 0.50 1 calc PR B 1
C14A C 0.15284(7) 0.26181(18) 0.30663(7) 0.0237(4) Uani 0.50 1 d PD B 2
C15A C 0.1239(4) 0.3010(11) 0.3305(4) 0.0182(17) Uani 0.50 1 d PD B 2
H15A H 0.0886 0.3043 0.3109 0.022 Uiso 0.50 1 calc PR B 2
C16A C 0.1476(5) 0.3337(15) 0.3817(5) 0.035(4) Uani 0.50 1 d PD B 2
H16A H 0.1283 0.3599 0.3974 0.042 Uiso 0.50 1 calc PR B 2
C17A C 0.1991(5) 0.3294(12) 0.4113(4) 0.046(3) Uani 0.50 1 d PD B 2
H17A H 0.2148 0.3511 0.4470 0.055 Uiso 0.50 1 calc PR B 2
C18A C 0.2272(3) 0.2934(10) 0.3887(3) 0.065(3) Uani 0.50 1 d PD B 2
H18A H 0.2625 0.2934 0.4087 0.077 Uiso 0.50 1 calc PR B 2
C19A C 0.2047(4) 0.2571(10) 0.3370(4) 0.047(3) Uani 0.50 1 d PD B 2
H19A H 0.2247 0.2290 0.3222 0.057 Uiso 0.50 1 calc PR B 2
C20 C 0.16260(7) 0.15608(18) 0.22035(7) 0.0218(4) Uani 1 1 d . B .
C21 C 0.16350(7) 0.02840(19) 0.19984(7) 0.0249(4) Uani 1 1 d . . .
H21 H 0.1412 -0.0413 0.1983 0.030 Uiso 1 1 calc R B .
C22 C 0.19643(8) 0.0018(2) 0.18158(8) 0.0294(4) Uani 1 1 d . B .
H22 H 0.1965 -0.0855 0.1674 0.035 Uiso 1 1 calc R . .
C23 C 0.22922(8) 0.1024(2) 0.18402(9) 0.0344(5) Uani 1 1 d . . .
H23 H 0.2524 0.0836 0.1724 0.041 Uiso 1 1 calc R B .
C24 C 0.22819(8) 0.2310(2) 0.20348(10) 0.0368(5) Uani 1 1 d . B .
H24 H 0.2505 0.3004 0.2049 0.044 Uiso 1 1 calc R . .
C25 C 0.19470(8) 0.2581(2) 0.22084(9) 0.0315(5) Uani 1 1 d . . .
H25 H 0.1935 0.3471 0.2332 0.038 Uiso 1 1 calc R B .
C26 C 0.05266(7) 0.2172(2) 0.10326(7) 0.0244(4) Uani 1 1 d . B .
C27 C 0.03793(8) 0.0919(2) 0.07772(8) 0.0313(5) Uani 1 1 d . . .
H27 H 0.0120 0.0407 0.0786 0.038 Uiso 1 1 calc R B .
C28 C 0.06126(8) 0.0416(2) 0.05082(8) 0.0374(5) Uani 1 1 d . B .
H28 H 0.0508 -0.0431 0.0329 0.045 Uiso 1 1 calc R . .
C29 C 0.09918(9) 0.1138(2) 0.05011(8) 0.0368(5) Uani 1 1 d . . .
H29 H 0.1151 0.0786 0.0320 0.044 Uiso 1 1 calc R B .
C30 C 0.11428(9) 0.2377(2) 0.07560(9) 0.0360(5) Uani 1 1 d . B .
H30 H 0.1405 0.2876 0.0749 0.043 Uiso 1 1 calc R . .
C31 C 0.09127(8) 0.2897(2) 0.10215(8) 0.0299(5) Uani 1 1 d . . .
H31 H 0.1018 0.3749 0.1196 0.036 Uiso 1 1 calc R B .
C32 C -0.0081(3) 0.4317(9) 0.1141(4) 0.0175(15) Uani 0.50 1 d PD B 1
C33 C -0.0155(2) 0.4804(7) 0.0671(3) 0.0217(14) Uani 0.50 1 d PD B 1
H33 H -0.0020 0.4313 0.0491 0.026 Uiso 0.50 1 calc PR B 1
C34 C -0.0423(2) 0.5997(7) 0.0460(3) 0.0371(16) Uani 0.50 1 d PD B 1
H34 H -0.0470 0.6317 0.0137 0.045 Uiso 0.50 1 calc PR B 1
C35 C -0.0621(3) 0.6721(7) 0.0718(3) 0.0480(18) Uani 0.50 1 d PD B 1
H35 H -0.0805 0.7539 0.0574 0.058 Uiso 0.50 1 calc PR B 1
C36 C -0.0551(3) 0.6246(9) 0.1186(3) 0.042(2) Uani 0.50 1 d PD B 1
H36 H -0.0686 0.6743 0.1365 0.050 Uiso 0.50 1 calc PR B 1
C37 C -0.0286(4) 0.5049(10) 0.1398(4) 0.0246(18) Uani 0.50 1 d PD B 1
H37 H -0.0243 0.4726 0.1719 0.030 Uiso 0.50 1 calc PR B 1
C32A C 0.0025(3) 0.4551(8) 0.1174(4) 0.0163(15) Uani 0.50 1 d PD B 2
C33A C -0.0017(2) 0.5094(7) 0.0721(3) 0.0226(14) Uani 0.50 1 d PD B 2
H33A H 0.0109 0.4600 0.0533 0.027 Uiso 0.50 1 calc PR B 2
C34A C -0.0243(2) 0.6351(6) 0.0545(3) 0.0306(13) Uani 0.50 1 d PD B 2
H34A H -0.0274 0.6719 0.0234 0.037 Uiso 0.50 1 calc PR B 2
C35A C -0.0424(2) 0.7075(6) 0.0817(3) 0.0303(13) Uani 0.50 1 d PD B 2
H35A H -0.0574 0.7947 0.0697 0.036 Uiso 0.50 1 calc PR B 2
C36A C -0.0387(3) 0.6540(9) 0.1262(3) 0.0334(18) Uani 0.50 1 d PD B 2
H36A H -0.0514 0.7038 0.1449 0.040 Uiso 0.50 1 calc PR B 2
C37A C -0.0165(4) 0.5269(11) 0.1439(4) 0.028(2) Uani 0.50 1 d PD B 2
H37A H -0.0144 0.4893 0.1744 0.034 Uiso 0.50 1 calc PR B 2
C1S C 0.10312(14) 0.6906(4) 0.13114(15) 0.0501(19) Uani 0.60 1 d PG C 3
H1S H 0.0781 0.7320 0.1367 0.060 Uiso 0.30 1 calc PR C 3
C2S C 0.14881(17) 0.6547(6) 0.17270(11) 0.048(4) Uani 0.60 1 d PG C 3
H2S H 0.1552 0.6705 0.2069 0.058 Uiso 0.60 1 d PG C 3
C3S C 0.18545(14) 0.5952(6) 0.16394(11) 0.0422(15) Uani 0.60 1 d PG C 3
H3S H 0.2168 0.5716 0.1924 0.051 Uiso 0.60 1 d PG C 3
C4S C 0.17641(12) 0.5705(4) 0.11417(13) 0.0396(13) Uani 0.60 1 d PG C 3
H4S H 0.2014 0.5303 0.1083 0.047 Uiso 0.30 1 calc PR C 3
C5S C 0.13025(12) 0.6053(4) 0.07292(10) 0.0426(13) Uani 0.60 1 d PG C 3
H5S H 0.1235 0.5875 0.0387 0.051 Uiso 0.60 1 d PG C 3
C6S C 0.09426(11) 0.6652(4) 0.08129(12) 0.0426(13) Uani 0.60 1 d PG C 3
H6S H 0.0630 0.6896 0.0527 0.051 Uiso 0.60 1 d PG C 3
C7SA C 0.06297(18) 0.7570(6) 0.1358(2) 0.044(2) Uani 0.30 1 d PG C 3
H7S1 H 0.0346 0.7726 0.1014 0.066 Uiso 0.30 1 d PG C 3
H7S2 H 0.0747 0.8451 0.1536 0.066 Uiso 0.30 1 d PG C 3
H7S3 H 0.0526 0.6981 0.1556 0.066 Uiso 0.30 1 d PG C 3
C7SB C 0.21465(16) 0.5135(6) 0.1040(2) 0.049(2) Uani 0.30 1 d PG C 3
H7S4 H 0.2013 0.5044 0.0667 0.073 Uiso 0.30 1 d PG C 3
H7S5 H 0.2248 0.4232 0.1202 0.073 Uiso 0.30 1 d PG C 3
H7S6 H 0.2436 0.5748 0.1181 0.073 Uiso 0.30 1 d PG C 3
C1X C 0.1562(2) 0.6007(5) 0.0859(2) 0.056(3) Uani 0.40 1 d PG D 4
H1X H 0.1589 0.5842 0.0559 0.067 Uiso 0.10 1 calc PR D 4
C2X C 0.19400(18) 0.5602(7) 0.1335(3) 0.071(4) Uani 0.40 1 d PG D 4
H2X H 0.2228 0.5163 0.1362 0.085 Uiso 0.40 1 d PG D 4
C3X C 0.1901(3) 0.5833(10) 0.1775(2) 0.064(4) Uani 0.40 1 d PG D 4
H3X H 0.2159 0.5546 0.2102 0.077 Uiso 0.40 1 d PG D 4
C4X C 0.1482(3) 0.6486(9) 0.1733(2) 0.072(8) Uani 0.40 1 d PG D 4
H4X H 0.1457 0.6654 0.2034 0.087 Uiso 0.30 1 calc PR D 4
C5X C 0.1098(2) 0.6898(8) 0.1257(3) 0.061(3) Uani 0.40 1 d PG D 4
H5X H 0.0810 0.7338 0.1229 0.073 Uiso 0.40 1 d PG D 4
C6X C 0.11461(19) 0.6648(7) 0.0819(2) 0.054(3) Uani 0.40 1 d PG D 4
H6X H 0.0888 0.6926 0.0490 0.065 Uiso 0.40 1 d PG D 4
C7XA C 0.1618(3) 0.5745(8) 0.0418(3) 0.070(3) Uani 0.30 1 d PG D 4
H7X1 H 0.1942 0.5311 0.0527 0.105 Uiso 0.30 1 d PG D 4
H7X2 H 0.1601 0.6612 0.0243 0.105 Uiso 0.30 1 d PG D 4
H7X3 H 0.1351 0.5134 0.0181 0.105 Uiso 0.30 1 d PG D 4
C7XB C 0.1440(5) 0.6677(14) 0.2184(3) 0.076(10) Uiso 0.10 1 d PG D 4
H7X4 H 0.1127 0.7150 0.2094 0.114 Uiso 0.10 1 d PG D 4
H7X5 H 0.1721 0.7231 0.2433 0.114 Uiso 0.10 1 d PG D 4
H7X6 H 0.1444 0.5784 0.2337 0.114 Uiso 0.10 1 d PG D 4
C1T C 0.2881(3) 0.7918(8) 0.5073(3) 0.060(5) Uiso 0.20 1 d PG . 4
C2T C 0.2740(3) 0.7099(9) 0.4634(3) 0.048(3) Uiso 0.20 1 d PG . 4
H2T H 0.2950 0.7014 0.4485 0.058 Uiso 0.20 1 d PG . 4
C3T C 0.2284(3) 0.6415(9) 0.4424(3) 0.041(3) Uiso 0.20 1 d PG . 4
H3T H 0.2182 0.5860 0.4127 0.049 Uiso 0.20 1 d PG . 4
C4T C 0.1979(3) 0.6537(10) 0.4643(3) 0.040(6) Uiso 0.20 1 d PG . 4
H4T H 0.1671 0.6060 0.4497 0.048 Uiso 0.20 1 d PG . 4
C5T C 0.2120(3) 0.7347(12) 0.5074(4) 0.059(3) Uiso 0.20 1 d PGU . 4
H5T H 0.1908 0.7433 0.5221 0.071 Uiso 0.20 1 d PG . 4
C6T C 0.2576(3) 0.8039(11) 0.5292(3) 0.047(5) Uiso 0.20 1 d PG . 4
H6T H 0.2676 0.8591 0.5590 0.056 Uiso 0.20 1 d PG . 4
C7T C 0.3359(3) 0.8629(12) 0.5292(4) 0.052(3) Uiso 0.20 1 d PGU . 4
H7T1 H 0.3511 0.8476 0.5073 0.078 Uiso 0.20 1 d PG . 4
H7T2 H 0.3580 0.8275 0.5639 0.078 Uiso 0.20 1 d PG . 4
H7T3 H 0.3307 0.9614 0.5311 0.078 Uiso 0.20 1 d PG . 4
C1U C 0.2822(3) 0.8239(9) 0.5048(4) 0.038(3) Uiso 0.20 1 d PG E -6
C2U C 0.2754(4) 0.7949(11) 0.5463(4) 0.041(4) Uiso 0.20 1 d PG E -6
H2U H 0.2974 0.8333 0.5791 0.049 Uiso 0.20 1 d PG E -6
C3U C 0.2367(4) 0.7095(12) 0.5408(5) 0.054(4) Uiso 0.20 1 d PG E -6
H3U H 0.2323 0.6899 0.5697 0.064 Uiso 0.20 1 d PG E -6
C4U C 0.2044(4) 0.6534(11) 0.4930(5) 0.061(4) Uiso 0.20 1 d PG E -6
H4U H 0.1779 0.5956 0.4890 0.073 Uiso 0.20 1 d PG E -6
C5U C 0.2111(4) 0.6820(11) 0.4510(4) 0.046(3) Uiso 0.20 1 d PG E -6
H5U H 0.1893 0.6434 0.4183 0.055 Uiso 0.20 1 d PG E -6
C6U C 0.2497(4) 0.7672(10) 0.4569(4) 0.056(3) Uiso 0.20 1 d PGU E -6
H6U H 0.2541 0.7870 0.4280 0.067 Uiso 0.20 1 d PG E -6
C7U C 0.3240(4) 0.9162(11) 0.5089(4) 0.051(3) Uiso 0.20 1 d PGU E -6
H7U1 H 0.3229 0.9208 0.4754 0.077 Uiso 0.20 1 d PG E -6
H7U2 H 0.3563 0.8786 0.5346 0.077 Uiso 0.20 1 d PG E -6
H7U3 H 0.3199 1.0084 0.5193 0.077 Uiso 0.20 1 d PG E -6
C1V C 0.2271(5) 0.7172(16) 0.4905(5) 0.027(4) Uiso 0.10 1 d PGU F -7
C2V C 0.2341(5) 0.7027(16) 0.4483(4) 0.042(4) Uiso 0.10 1 d PGU F -7
H2V H 0.2095 0.6580 0.4182 0.050 Uiso 0.10 1 d PG F -7
C3V C 0.2772(6) 0.7534(17) 0.4495(5) 0.032(4) Uiso 0.10 1 d PGU F -7
H3V H 0.2819 0.7435 0.4204 0.039 Uiso 0.10 1 d PG F -7
C4V C 0.3133(5) 0.8187(17) 0.4937(6) 0.033(4) Uiso 0.10 1 d PGU F -7
H4V H 0.3428 0.8529 0.4949 0.040 Uiso 0.10 1 d PG F -7
C5V C 0.3060(6) 0.834(2) 0.5362(6) 0.050(15) Uiso 0.10 1 d PG F -7
H5V H 0.3304 0.8790 0.5662 0.060 Uiso 0.10 1 d PG F -7
C6V C 0.2632(7) 0.783(2) 0.5347(5) 0.029(8) Uiso 0.10 1 d PG F -7
H6V H 0.2585 0.7925 0.5638 0.034 Uiso 0.10 1 d PG F -7
C7V C 0.1809(6) 0.665(2) 0.4903(9) 0.044(7) Uiso 0.10 1 d PG F -7
H7V1 H 0.1831 0.6832 0.5238 0.065 Uiso 0.10 1 d PG F -7
H7V2 H 0.1780 0.5655 0.4840 0.065 Uiso 0.10 1 d PG F -7
H7V3 H 0.1515 0.7107 0.4631 0.065 Uiso 0.10 1 d PG F -7

loop_
_atom_site_aniso_label
_atom_site_aniso_U_11
_atom_site_aniso_U_22
_atom_site_aniso_U_33
_atom_site_aniso_U_23
_atom_site_aniso_U_13
_atom_site_aniso_U_12
Zn1 0.01903(12) 0.02435(12) 0.02175(11) -0.00023(9) 0.00618(9) -0.00076(9)
P1 0.0186(2) 0.0157(2) 0.0190(2) 0.00014(17) 0.00586(19) -0.00247(18)
P2 0.0233(3) 0.0193(2) 0.0169(2) -0.00024(18) 0.0060(2) 0.00369(19)
N1 0.0211(8) 0.0286(9) 0.0192(8) -0.0031(6) 0.0034(7) -0.0007(7)
N2 0.0195(8) 0.0170(7) 0.0264(8) 0.0022(6) 0.0090(7) -0.0012(6)
C1 0.0244(10) 0.0155(8) 0.0196(9) -0.0015(7) 0.0063(8) -0.0016(7)
C2 0.015(3) 0.021(5) 0.011(3) -0.001(3) 0.004(3) -0.001(3)
C3 0.026(3) 0.026(4) 0.025(3) -0.001(3) 0.016(3) -0.006(3)
C4 0.030(4) 0.040(5) 0.017(3) -0.001(3) 0.008(2) 0.002(4)
C5 0.020(3) 0.040(5) 0.031(5) -0.011(4) 0.010(3) -0.006(3)
C6 0.022(3) 0.026(4) 0.036(4) -0.008(3) 0.016(3) -0.011(3)
C7 0.022(3) 0.014(4) 0.022(4) -0.001(3) 0.012(3) -0.006(3)
C2A 0.021(3) 0.015(4) 0.030(5) -0.003(3) 0.018(3) -0.004(2)
C3A 0.015(3) 0.022(4) 0.018(3) 0.001(3) 0.006(2) -0.004(2)
C4A 0.016(3) 0.031(4) 0.020(3) 0.000(3) 0.005(2) 0.004(3)
C5A 0.020(3) 0.034(5) 0.024(3) -0.006(3) 0.008(2) -0.003(3)
C6A 0.030(3) 0.025(4) 0.039(5) -0.006(3) 0.022(4) -0.011(3)
C7A 0.027(3) 0.016(5) 0.020(3) 0.006(2) 0.012(3) -0.001(3)
C8 0.0324(11) 0.0198(9) 0.0365(11) 0.0054(8) 0.0231(10) 0.0020(8)
C9 0.0397(13) 0.0249(10) 0.0578(15) 0.0032(10) 0.0306(12) -0.0018(9)
C10 0.0663(19) 0.0222(11) 0.095(2) 0.0104(13) 0.0568(18) -0.0010(12)
C11 0.078(2) 0.0315(13) 0.093(2) 0.0342(14) 0.0626(19) 0.0219(13)
C12 0.0509(16) 0.0486(15) 0.0730(19) 0.0389(14) 0.0380(15) 0.0232(13)
C13 0.0361(13) 0.0328(12) 0.0482(14) 0.0188(10) 0.0211(11) 0.0064(10)
C14 0.0238(10) 0.0208(9) 0.0196(9) -0.0005(7) 0.0051(8) -0.0033(7)
C15 0.027(5) 0.016(3) 0.030(5) 0.005(3) 0.004(3) -0.009(3)
C16 0.048(8) 0.032(7) 0.010(4) -0.004(3) 0.013(4) -0.009(4)
C17 0.036(4) 0.023(3) 0.023(3) 0.004(2) -0.001(3) -0.013(3)
C18 0.027(3) 0.026(3) 0.035(3) 0.002(2) 0.003(2) -0.006(2)
C19 0.033(4) 0.021(2) 0.033(4) 0.002(2) 0.006(3) 0.000(2)
C14A 0.0238(10) 0.0208(9) 0.0196(9) -0.0005(7) 0.0051(8) -0.0033(7)
C15A 0.023(4) 0.020(3) 0.013(3) 0.001(3) 0.011(3) -0.004(3)
C16A 0.023(5) 0.035(7) 0.041(7) -0.002(5) 0.011(4) -0.014(4)
C17A 0.040(5) 0.071(8) 0.021(4) -0.017(4) 0.010(4) -0.006(5)
C18A 0.022(3) 0.119(10) 0.033(4) -0.030(5) -0.001(3) -0.002(5)
C19A 0.018(3) 0.087(8) 0.029(4) -0.022(5) 0.005(3) 0.007(4)
C20 0.0195(9) 0.0188(9) 0.0227(9) 0.0020(7) 0.0069(8) -0.0013(7)
C21 0.0249(10) 0.0180(9) 0.0280(10) -0.0001(7) 0.0101(8) -0.0043(7)
C22 0.0330(11) 0.0192(9) 0.0339(11) -0.0007(8) 0.0146(9) 0.0022(8)
C23 0.0311(12) 0.0282(11) 0.0491(13) 0.0023(10) 0.0236(11) 0.0031(9)
C24 0.0313(12) 0.0245(10) 0.0609(15) -0.0023(10) 0.0275(12) -0.0058(9)
C25 0.0301(11) 0.0197(9) 0.0472(13) -0.0037(9) 0.0207(10) -0.0035(8)
C26 0.0273(10) 0.0222(9) 0.0186(9) 0.0012(7) 0.0071(8) 0.0083(8)
C27 0.0240(11) 0.0294(10) 0.0299(11) -0.0067(9) 0.0048(9) 0.0060(8)
C28 0.0352(12) 0.0335(12) 0.0311(11) -0.0096(9) 0.0064(10) 0.0144(10)
C29 0.0421(13) 0.0393(12) 0.0301(11) 0.0004(9) 0.0184(10) 0.0172(10)
C30 0.0483(14) 0.0300(11) 0.0394(12) 0.0078(9) 0.0291(11) 0.0107(10)
C31 0.0420(13) 0.0205(10) 0.0289(10) 0.0031(8) 0.0186(10) 0.0070(9)
C32 0.015(3) 0.014(3) 0.020(3) -0.004(2) 0.006(3) -0.010(2)
C33 0.020(3) 0.019(3) 0.025(2) 0.000(2) 0.009(3) 0.000(2)
C34 0.044(4) 0.038(4) 0.028(3) 0.013(3) 0.016(3) 0.016(3)
C35 0.058(5) 0.040(4) 0.047(4) 0.016(3) 0.026(4) 0.027(3)
C36 0.051(6) 0.041(5) 0.044(5) 0.010(3) 0.032(5) 0.019(4)
C37 0.027(5) 0.024(3) 0.027(3) 0.001(2) 0.016(3) 0.004(3)
C32A 0.010(3) 0.011(3) 0.022(3) -0.001(2) 0.004(2) -0.003(2)
C33A 0.025(4) 0.020(3) 0.026(3) 0.002(2) 0.014(3) -0.002(2)
C34A 0.033(4) 0.024(3) 0.034(3) 0.009(2) 0.016(3) 0.004(2)
C35A 0.027(3) 0.019(3) 0.036(3) 0.004(2) 0.008(3) 0.006(2)
C36A 0.030(4) 0.032(4) 0.032(3) -0.005(2) 0.011(3) 0.010(3)
C37A 0.023(4) 0.031(4) 0.027(3) 0.004(3) 0.010(3) 0.001(3)
C1S 0.063(5) 0.026(3) 0.065(5) -0.007(3) 0.034(5) -0.013(3)
C2S 0.075(10) 0.037(6) 0.034(4) -0.001(3) 0.028(5) -0.026(5)
C3S 0.048(4) 0.027(3) 0.039(3) 0.014(2) 0.012(2) -0.008(2)
C4S 0.043(4) 0.027(3) 0.042(3) 0.012(2) 0.015(3) 0.006(2)
C5S 0.039(4) 0.046(3) 0.037(2) 0.012(2) 0.014(3) 0.001(3)
C6S 0.038(3) 0.032(2) 0.052(3) 0.011(2) 0.018(3) 0.000(2)
C7SA 0.059(5) 0.033(4) 0.055(5) -0.024(4) 0.038(5) -0.025(4)
C7SB 0.035(5) 0.047(5) 0.059(5) -0.007(4) 0.018(4) -0.004(4)
C1X 0.047(6) 0.024(3) 0.087(8) 0.017(4) 0.026(6) 0.005(4)
C2X 0.036(5) 0.035(4) 0.110(11) 0.047(6) 0.010(6) 0.008(4)
C3X 0.057(6) 0.029(5) 0.072(6) 0.021(5) 0.005(5) -0.016(4)
C4X 0.053(13) 0.017(7) 0.120(14) 0.001(7) 0.021(10) -0.015(7)
C5X 0.043(6) 0.027(6) 0.098(11) 0.008(6) 0.023(7) -0.001(4)
C6X 0.028(5) 0.042(5) 0.068(6) 0.015(4) 0.004(4) 0.006(4)
C7XA 0.088(8) 0.050(6) 0.076(7) 0.010(5) 0.043(7) -0.004(6)

loop_
_atom_type_symbol
_atom_type_description
_atom_type_scat_dispersion_real
_atom_type_scat_dispersion_imag
_atom_type_scat_source
C C 0.0033 0.0016 'International Tables Vol C Tables 4.2.6.8 and 6.1.1.4'
H H 0.0000 0.0000 'International Tables Vol C Tables 4.2.6.8 and 6.1.1.4'
N N 0.0061 0.0033 'International Tables Vol C Tables 4.2.6.8 and 6.1.1.4'
P P 0.1023 0.0942 'International Tables Vol C Tables 4.2.6.8 and 6.1.1.4'
Zn Zn 0.2839 1.4301 'International Tables Vol C Tables 4.2.6.8 and 6.1.1.4'

loop_
_geom_angle_atom_site_label_1
_geom_angle_atom_site_label_2
_geom_angle_atom_site_label_3
_geom_angle
_geom_angle_site_symmetry_1
_geom_angle_site_symmetry_3
N1 Zn1 N2 98.82(6) . .
N1 Zn1 Zn1 133.46(5) . 2
N2 Zn1 Zn1 126.65(5) . 2
N1 Zn1 P2 32.84(5) . .
N2 Zn1 P2 82.66(4) . .
Zn1 Zn1 P2 146.353(13) 2 .
N1 Zn1 P1 91.40(5) . .
N2 Zn1 P1 32.95(4) . .
Zn1 Zn1 P1 131.495(16) 2 .
P2 Zn1 P1 63.063(14) . .
N2 P1 C1 104.14(9) . .
N2 P1 C20 110.79(8) . .
C1 P1 C20 115.43(9) . .
N2 P1 C14 113.33(8) . .
C1 P1 C14 106.98(9) . .
C20 P1 C14 106.32(9) . .
C1 P1 Zn1 63.56(7) . .
C20 P1 Zn1 144.19(6) . .
C14 P1 Zn1 107.86(7) . .
N1 P2 C1 106.95(9) . .
N1 P2 C32 107.1(2) . .
C1 P2 C32 110.2(3) . .
N1 P2 C26 111.45(9) . .
C1 P2 C26 112.15(9) . .
C32 P2 C26 108.9(4) . .
N1 P2 C32A 118.0(2) . .
C1 P2 C32A 102.9(3) . .
C26 P2 C32A 105.2(3) . .
C1 P2 Zn1 63.67(7) . .
C32 P2 Zn1 121.2(3) . .
C26 P2 Zn1 128.14(6) . .
C32A P2 Zn1 126.5(3) . .
C2A N1 P2 122.1(5) . .
C2 N1 P2 135.6(5) . .
C2A N1 Zn1 132.6(6) . .
C2 N1 Zn1 119.7(5) . .
P2 N1 Zn1 103.87(8) . .
C8 N2 P1 128.49(14) . .
C8 N2 Zn1 122.93(13) . .
P1 N2 Zn1 102.72(8) . .
P1 C1 P2 122.20(11) . .
P1 C1 H1 115.4(14) . .
P2 C1 H1 117.4(14) . .
C3 C2 C7 118.4(7) . .
C3 C2 N1 119.6(9) . .
C7 C2 N1 122.0(9) . .
C4 C3 C2 120.3(7) . .
C4 C3 H3 119.8 . .
C2 C3 H3 119.8 . .
C5 C4 C3 120.9(7) . .
C5 C4 H4 119.6 . .
C3 C4 H4 119.6 . .
C6 C5 C4 119.4(7) . .
C6 C5 H5 120.3 . .
C4 C5 H5 120.3 . .
C5 C6 C7 121.1(7) . .
C5 C6 H6 119.5 . .
C7 C6 H6 119.5 . .
C6 C7 C2 119.9(7) . .
C6 C7 H7 120.0 . .
C2 C7 H7 120.0 . .
N1 C2A C3A 130.2(10) . .
N1 C2A C7A 112.1(10) . .
C3A C2A C7A 117.6(8) . .
C2A C3A C4A 120.5(7) . .
C2A C3A H3A 119.8 . .
C4A C3A H3A 119.8 . .
C5A C4A C3A 120.8(7) . .
C5A C4A H4A 119.6 . .
C3A C4A H4A 119.6 . .
C4A C5A C6A 118.9(7) . .
C4A C5A H5A 120.5 . .
C6A C5A H5A 120.5 . .
C7A C6A C5A 120.1(7) . .
C7A C6A H6A 120.0 . .
C5A C6A H6A 120.0 . .
C6A C7A C2A 122.1(7) . .
C6A C7A H7A 118.9 . .
C2A C7A H7A 118.9 . .
C13 C8 N2 124.39(19) . .
C13 C8 C9 117.8(2) . .
N2 C8 C9 117.81(19) . .
C10 C9 C8 120.8(2) . .
C10 C9 H9 119.6 . .
C8 C9 H9 119.6 . .
C11 C10 C9 120.9(2) . .
C11 C10 H10 119.5 . .
C9 C10 H10 119.5 . .
C12 C11 C10 118.8(2) . .
C12 C11 H11 120.6 . .
C10 C11 H11 120.6 . .
C11 C12 C13 121.4(3) . .
C11 C12 H12 119.3 . .
C13 C12 H12 119.3 . .
C12 C13 C8 120.2(2) . .
C12 C13 H13 119.9 . .
C8 C13 H13 119.9 . .
C15 C14 C19 118.2(7) . .
C15 C14 P1 118.2(5) . .
C19 C14 P1 123.5(5) . .
C14 C15 C16 122.3(8) . .
C14 C15 H15 118.8 . .
C16 C15 H15 118.8 . .
C17 C16 C15 118.5(8) . .
C17 C16 H16 120.7 . .
C15 C16 H16 120.7 . .
C16 C17 C18 120.5(7) . .
C16 C17 H17 119.7 . .
C18 C17 H17 119.7 . .
C17 C18 C19 119.8(8) . .
C17 C18 H18 120.1 . .
C19 C18 H18 120.1 . .
C18 C19 C14 120.5(8) . .
C18 C19 H19 119.7 . .
C14 C19 H19 119.7 . .
C16A C15A H15A 120.3 . .
C15A C16A C17A 121.6(8) . .
C15A C16A H16A 119.2 . .
C17A C16A H16A 119.2 . .
C18A C17A C16A 119.4(7) . .
C18A C17A H17A 120.3 . .
C16A C17A H17A 120.3 . .
C17A C18A C19A 121.0(7) . .
C17A C18A H18A 119.5 . .
C19A C18A H18A 119.5 . .
C18A C19A H19A 120.0 . .
C21 C20 C25 118.53(18) . .
C21 C20 P1 120.54(14) . .
C25 C20 P1 120.79(15) . .
C22 C21 C20 120.87(18) . .
C22 C21 H21 119.6 . .
C20 C21 H21 119.6 . .
C23 C22 C21 119.88(19) . .
C23 C22 H22 120.1 . .
C21 C22 H22 120.1 . .
C22 C23 C24 120.0(2) . .
C22 C23 H23 120.0 . .
C24 C23 H23 120.0 . .
C25 C24 C23 120.1(2) . .
C25 C24 H24 120.0 . .
C23 C24 H24 120.0 . .
C24 C25 C20 120.63(19) . .
C24 C25 H25 119.7 . .
C20 C25 H25 119.7 . .
C27 C26 C31 119.09(19) . .
C27 C26 P2 121.27(17) . .
C31 C26 P2 119.37(15) . .
C26 C27 C28 119.9(2) . .
C26 C27 H27 120.0 . .
C28 C27 H27 120.0 . .
C29 C28 C27 120.3(2) . .
C29 C28 H28 119.8 . .
C27 C28 H28 119.8 . .
C28 C29 C30 120.2(2) . .
C28 C29 H29 119.9 . .
C30 C29 H29 119.9 . .
C29 C30 C31 120.3(2) . .
C29 C30 H30 119.9 . .
C31 C30 H30 119.9 . .
C30 C31 C26 120.2(2) . .
C30 C31 H31 119.9 . .
C26 C31 H31 119.9 . .
C33 C32 C37 118.6(8) . .
C33 C32 P2 122.0(8) . .
C37 C32 P2 119.4(7) . .
C32 C33 C34 120.9(7) . .
C32 C33 H33 119.5 . .
C34 C33 H33 119.5 . .
C35 C34 C33 120.1(6) . .
C35 C34 H34 119.9 . .
C33 C34 H34 119.9 . .
C36 C35 C34 119.5(6) . .
C36 C35 H35 120.2 . .
C34 C35 H35 120.2 . .
C35 C36 C37 120.6(7) . .
C35 C36 H36 119.7 . .
C37 C36 H36 119.7 . .
C36 C37 C32 120.1(8) . .
C36 C37 H37 119.9 . .
C32 C37 H37 119.9 . .
C37A C32A C33A 119.5(7) . .
C37A C32A P2 115.6(7) . .
C33A C32A P2 124.6(7) . .
C34A C33A C32A 119.8(7) . .
C34A C33A H33A 120.1 . .
C32A C33A H33A 120.1 . .
C35A C34A C33A 120.3(6) . .
C35A C34A H34A 119.9 . .
C33A C34A H34A 119.9 . .
C36A C35A C34A 120.2(6) . .
C36A C35A H35A 119.9 . .
C34A C35A H35A 119.9 . .
C35A C36A C37A 119.8(7) . .
C35A C36A H36A 120.1 . .
C37A C36A H36A 120.1 . .
C32A C37A C36A 120.3(8) . .
C32A C37A H37A 119.8 . .
C36A C37A H37A 119.8 . .
C2S C1S C6S 119.4 . .
C2S C1S H1S 120.3 . .
C6S C1S H1S 120.3 . .
C1S C2S C3S 119.7 . .
C4S C3S C2S 120.6 . .
C3S C4S C5S 119.1 . .
C3S C4S H4S 120.5 . .
C5S C4S H4S 120.5 . .
C6S C5S C4S 120.5 . .
C5S C6S C1S 120.7 . .
C6X C1X C2X 120.1 . .
C6X C1X H1X 119.9 . .
C2X C1X H1X 119.9 . .
H5S C1X H1X 47.9 . .
C1X C2X C3X 120.2 . .
C4X C3X C2X 119.5 . .
C3X C4X C5X 121.0 . .
C3X C4X H4X 119.5 . .
C5X C4X H4X 119.5 . .
C4X C5X C6X 118.3 . .
C1X C6X C5X 120.9 . .
C5T C1T C4T 154(2) 7_566 7_566
C5T C1T C6T 136.8(14) 7_566 .
C4T C1T C6T 68.7(11) 7_566 .
C4T C1T C2T 170.5(11) 7_566 .
C6T C1T C2T 120.8 . .
C5T C1T C7T 102.1(14) 7_566 .
C4T C1T C7T 52.4(11) 7_566 .
C6T C1T C7T 121.0 . .
C2T C1T C7T 118.2 . .
C5T C1T C6T 58.6(12) 7_566 7_566
C4T C1T C6T 146.9(13) 7_566 7_566
C6T C1T C6T 78.2(5) . 7_566
C7T C1T C6T 160.7(5) . 7_566
C5T C1T C3T 162.9(18) 7_566 7_566
C2T C1T C3T 147.1(6) . 7_566
C7T C1T C3T 94.7(6) . 7_566
C6T C1T C3T 104.5(7) 7_566 7_566
C5T C2T C6T 86.4(9) 7_566 7_566
C5T C2T C3T 127.1(8) 7_566 .
C6T C2T C1T 77.8(6) 7_566 .
C3T C2T C1T 118.5 . .
C6T C3T C4T 68.5(9) 7_566 .
C6T C3T C2T 52.1(9) 7_566 .
C4T C3T C2T 120.7 . .
C2T C3T C1T 94.4(4) . 7_566
C1T C4T C7T 89.2(14) 7_566 7_566
C1T C4T C6T 72.5(8) 7_566 7_566
C7T C4T C6T 161.7(16) 7_566 7_566
C7T C4T C5T 80.1(12) 7_566 .
C6T C4T C5T 81.6(5) 7_566 .
C1T C4T C3T 111.4(8) 7_566 .
C7T C4T C3T 159.4(12) 7_566 .
C5T C4T C3T 120.5 . .
C1T C5T C2T 155(2) 7_566 7_566
C2T C5T C4T 171.7(10) 7_566 .
C1T C5T C6T 103.4(14) 7_566 .
C2T C5T C6T 51.9(10) 7_566 .
C4T C5T C6T 119.8 . .
C1T C5T C7T 60.3(16) 7_566 7_566
C2T C5T C7T 144.3(11) 7_566 7_566
C6T C5T C7T 163.7(8) . 7_566
C2T C5T C6T 123.3(12) 7_566 7_566
C4T C5T C6T 48.4(4) . 7_566
C6T C5T C6T 71.4(4) . 7_566
C7T C5T C6T 92.3(8) 7_566 7_566
C3T C6T C2T 87.1(10) 7_566 7_566
C3T C6T C4T 72.6(10) 7_566 7_566
C2T C6T C4T 159.7(11) 7_566 7_566
C3T C6T C1T 111.4(13) 7_566 .
C2T C6T C1T 161.4(10) 7_566 .
C3T C6T C5T 128.8(13) 7_566 .
C4T C6T C5T 158.6(6) 7_566 .
C1T C6T C5T 119.8 . .
C3T C6T C1T 146.8(16) 7_566 7_566
C2T C6T C1T 59.7(9) 7_566 7_566
C4T C6T C1T 140.6(10) 7_566 7_566
C1T C6T C1T 101.8(4) . 7_566
C3T C6T C5T 122.6(14) 7_566 7_566
C2T C6T C5T 150.2(11) 7_566 7_566
C4T C6T C5T 50.0(5) 7_566 7_566
C5T C6T C5T 108.6(4) . 7_566
C1T C6T C5T 90.6(6) 7_566 7_566
C3T C6T C6T 167.2(15) 7_566 7_566
C2T C6T C6T 105.6(10) 7_566 7_566
C4T C6T C6T 94.7(7) 7_566 7_566
C1T C6T C6T 55.8(4) . 7_566
C5T C6T C6T 63.9(4) . 7_566
C1T C6T C6T 45.9(3) 7_566 7_566
C4T C7T C5T 56.0(5) 7_566 7_566
C2U C1U C6U 119.3 . .
C2U C1U C7U 122.6 . .
C6U C1U C7U 118.1 . .
C1U C2U C3U 120.7 . .
C4U C3U C2U 119.8 . .
C5U C4U C3U 119.8 . .
C4U C5U C6U 120.0 . .
C5U C6U C1U 120.5 . .
C2V C1V C6V 119.7 . .
C2V C1V C7V 121.7 . .
C6V C1V C7V 118.6 . .
C1V C2V C3V 120.4 . .
C4V C3V C2V 119.7 . .
C5V C4V C3V 119.9 . .
C6V C5V C4V 120.1 . .
C5V C6V C1V 120.3 . .

loop_
_geom_bond_atom_site_label_1
_geom_bond_atom_site_label_2
_geom_bond_distance
_geom_bond_site_symmetry_2
Zn1 N1 2.0417(16) .
Zn1 N2 2.0746(16) .
Zn1 Zn1 2.3490(5) 2
Zn1 P2 2.8909(6) .
Zn1 P1 2.8962(5) .
P1 N2 1.6149(16) .
P1 C1 1.7249(19) .
P1 C20 1.816(2) .
P1 C14 1.8219(19) .
P2 N1 1.6148(18) .
P2 C1 1.7321(19) .
P2 C32 1.784(9) .
P2 C26 1.811(2) .
P2 C32A 1.872(8) .
N1 C2A 1.385(12) .
N1 C2 1.451(10) .
N2 C8 1.396(2) .
C1 H1 0.88(2) .
C2 C3 1.401(11) .
C2 C7 1.403(10) .
C3 C4 1.388(11) .
C3 H3 0.9500 .
C4 C5 1.379(9) .
C4 H4 0.9500 .
C5 C6 1.372(10) .
C5 H5 0.9500 .
C6 C7 1.395(11) .
C6 H6 0.9500 .
C7 H7 0.9500 .
C2A C3A 1.388(12) .
C2A C7A 1.397(10) .
C3A C4A 1.402(10) .
C3A H3A 0.9500 .
C4A C5A 1.382(8) .
C4A H4A 0.9500 .
C5A C6A 1.388(10) .
C5A H5A 0.9500 .
C6A C7A 1.375(11) .
C6A H6A 0.9500 .
C7A H7A 0.9500 .
C8 C13 1.394(3) .
C8 C9 1.400(3) .
C9 C10 1.385(3) .
C9 H9 0.9500 .
C10 C11 1.373(4) .
C10 H10 0.9500 .
C11 C12 1.372(4) .
C11 H11 0.9500 .
C12 C13 1.389(3) .
C12 H12 0.9500 .
C13 H13 0.9500 .
C14 C15 1.363(11) .
C14 C19 1.396(11) .
C15 C16 1.403(11) .
C15 H15 0.9500 .
C16 C17 1.378(12) .
C16 H16 0.9500 .
C17 C18 1.381(12) .
C17 H17 0.9500 .
C18 C19 1.395(11) .
C18 H18 0.9500 .
C19 H19 0.9500 .
C15A C16A 1.367(12) .
C15A H15A 0.9500 .
C16A C17A 1.385(12) .
C16A H16A 0.9500 .
C17A C18A 1.373(11) .
C17A H17A 0.9500 .
C18A C19A 1.389(10) .
C18A H18A 0.9500 .
C19A H19A 0.9500 .
C20 C21 1.393(3) .
C20 C25 1.396(3) .
C21 C22 1.386(3) .
C21 H21 0.9500 .
C22 C23 1.383(3) .
C22 H22 0.9500 .
C23 C24 1.388(3) .
C23 H23 0.9500 .
C24 C25 1.382(3) .
C24 H24 0.9500 .
C25 H25 0.9500 .
C26 C27 1.393(3) .
C26 C31 1.395(3) .
C27 C28 1.397(3) .
C27 H27 0.9500 .
C28 C29 1.370(3) .
C28 H28 0.9500 .
C29 C30 1.381(3) .
C29 H29 0.9500 .
C30 C31 1.387(3) .
C30 H30 0.9500 .
C31 H31 0.9500 .
C32 C33 1.386(11) .
C32 C37 1.399(12) .
C33 C34 1.387(9) .
C33 H33 0.9500 .
C34 C35 1.385(9) .
C34 H34 0.9500 .
C35 C36 1.379(10) .
C35 H35 0.9500 .
C36 C37 1.387(11) .
C36 H36 0.9500 .
C37 H37 0.9500 .
C32A C37A 1.378(12) .
C32A C33A 1.392(11) .
C33A C34A 1.380(9) .
C33A H33A 0.9500 .
C34A C35A 1.378(9) .
C34A H34A 0.9500 .
C35A C36A 1.375(10) .
C35A H35A 0.9500 .
C36A C37A 1.389(11) .
C36A H36A 0.9500 .
C37A H37A 0.9500 .
C1S C2S 1.3887 .
C1S C6S 1.3918 .
C1S H1S 0.9500 .
C2S C3S 1.3986 .
C2S H2S 0.9497 .
C3S C4S 1.3866 .
C3S H3S 0.9500 .
C4S C5S 1.3909 .
C4S H4S 0.9500 .
C5S C6S 1.3760 .
C5S H5S 0.9500 .
C6S H6S 0.9500 .
C7SA H7S1 0.9800 .
C7SA H7S2 0.9800 .
C7SA H7S3 0.9799 .
C7SB H7S4 0.9801 .
C7SB H7S5 0.9800 .
C7SB H7S6 0.9801 .
C1X C6X 1.3732 .
C1X C2X 1.3811 .
C1X H1X 0.9500 .
C2X C3X 1.3878 .
C2X H2X 0.9499 .
C3X C4X 1.3859 .
C3X H3X 0.9500 .
C4X C5X 1.3889 .
C4X H4X 0.9500 .
C5X C6X 1.4000 .
C5X H5X 0.9499 .
C6X H6X 0.9500 .
C7XA H7X1 0.9801 .
C7XA H7X2 0.9800 .
C7XA H7X3 0.9800 .
C7XB H7X4 0.9800 .
C7XB H7X5 0.9800 .
C7XB H7X6 0.9800 .
C1T C5T 0.506(14) 7_566
C1T C4T 0.908(13) 7_566
C1T C6T 1.3813 .
C1T C2T 1.4052 .
C1T C7T 1.4596 .
C1T C6T 1.591(12) 7_566
C1T C3T 1.912(14) 7_566
C2T C5T 0.930(14) 7_566
C2T C6T 1.101(14) 7_566
C2T C3T 1.3933 .
C2T H2T 0.9500 .
C3T C6T 0.910(11) 7_566
C3T C4T 1.3831 .
C3T C1T 1.911(12) 7_566
C3T H3T 0.9499 .
C4T C1T 0.908(12) 7_566
C4T C7T 1.156(15) 7_566
C4T C6T 1.349(13) 7_566
C4T C5T 1.3813 .
C4T H4T 0.9501 .
C5T C1T 0.506(12) 7_566
C5T C2T 0.930(18) 7_566
C5T C6T 1.3960 .
C5T C7T 1.642(17) 7_566
C5T C6T 1.784(14) 7_566
C5T H5T 0.9499 .
C6T C3T 0.910(12) 7_566
C6T C2T 1.101(15) 7_566
C6T C4T 1.349(16) 7_566
C6T C1T 1.591(12) 7_566
C6T C5T 1.784(13) 7_566
C6T C6T 1.882(12) 7_566
C6T H6T 0.9499 .
C7T C4T 1.156(18) 7_566
C7T C5T 1.642(13) 7_566
C7T H7T1 0.9800 .
C7T H7T2 0.9799 .
C7T H7T3 0.9800 .
C1U C2U 1.3776 .
C1U C6U 1.3948 .
C1U C7U 1.5243 .
C2U C3U 1.3961 .
C2U H2U 0.9501 .
C3U C4U 1.3897 .
C3U H3U 0.9500 .
C4U C5U 1.3876 .
C4U H4U 0.9499 .
C5U C6U 1.3880 .
C5U H5U 0.9499 .
C6U H6U 0.9500 .
C7U H7U1 0.9800 .
C7U H7U2 0.9800 .
C7U H7U3 0.9800 .
C1V C2V 1.3821 .
C1V C6V 1.3937 .
C1V C7V 1.5054 .
C2V C3V 1.3968 .
C2V H2V 0.9499 .
C3V C4V 1.3925 .
C3V H3V 0.9500 .
C4V C5V 1.3910 .
C4V H4V 0.9501 .
C5V C6V 1.3849 .
C5V H5V 0.9501 .
C6V H6V 0.9501 .
C7V H7V1 0.9801 .
C7V H7V2 0.9800 .
C7V H7V3 0.9800 .

loop_
_geom_torsion_atom_site_label_1
_geom_torsion_atom_site_label_2
_geom_torsion_atom_site_label_3
_geom_torsion_atom_site_label_4
_geom_torsion
_geom_torsion_site_symmetry_1
_geom_torsion_site_symmetry_4
N1 Zn1 P1 N2 -104.14(9) . .
Zn1 Zn1 P1 N2 95.77(8) 2 .
P2 Zn1 P1 N2 -121.37(8) . .
N1 Zn1 P1 C1 49.95(8) . .
N2 Zn1 P1 C1 154.09(11) . .
Zn1 Zn1 P1 C1 -110.14(7) 2 .
P2 Zn1 P1 C1 32.72(7) . .
N1 Zn1 P1 C20 -47.55(11) . .
N2 Zn1 P1 C20 56.59(13) . .
Zn1 Zn1 P1 C20 152.36(10) 2 .
P2 Zn1 P1 C20 -64.78(10) . .
N1 Zn1 P1 C14 150.46(8) . .
N2 Zn1 P1 C14 -105.39(10) . .
Zn1 Zn1 P1 C14 -9.63(7) 2 .
P2 Zn1 P1 C14 133.23(6) . .
N2 Zn1 P2 N1 118.99(10) . .
Zn1 Zn1 P2 N1 -87.79(9) 2 .
P1 Zn1 P2 N1 146.91(9) . .
N1 Zn1 P2 C1 -179.45(12) . .
N2 Zn1 P2 C1 -60.46(8) . .
Zn1 Zn1 P2 C1 92.76(8) 2 .
P1 Zn1 P2 C1 -32.54(7) . .
N1 Zn1 P2 C32 81.8(3) . .
N2 Zn1 P2 C32 -159.2(3) . .
Zn1 Zn1 P2 C32 -6.0(3) 2 .
P1 Zn1 P2 C32 -131.3(3) . .
N1 Zn1 P2 C26 -81.05(12) . .
N2 Zn1 P2 C26 37.94(9) . .
Zn1 Zn1 P2 C26 -168.83(8) 2 .
P1 Zn1 P2 C26 65.86(8) . .
N1 Zn1 P2 C32A 93.8(3) . .
N2 Zn1 P2 C32A -147.2(3) . .
Zn1 Zn1 P2 C32A 6.0(3) 2 .
P1 Zn1 P2 C32A -119.3(3) . .
C1 P2 N1 C2A 168.5(7) . .
C32 P2 N1 C2A 50.3(8) . .
C26 P2 N1 C2A -68.6(7) . .
C32A P2 N1 C2A 53.2(8) . .
Zn1 P2 N1 C2A 167.9(7) . .
C1 P2 N1 C2 169.4(8) . .
C32 P2 N1 C2 51.3(9) . .
C26 P2 N1 C2 -67.7(8) . .
C32A P2 N1 C2 54.2(9) . .
Zn1 P2 N1 C2 168.9(8) . .
C1 P2 N1 Zn1 0.51(11) . .
C32 P2 N1 Zn1 -117.6(4) . .
C26 P2 N1 Zn1 123.42(9) . .
C32A P2 N1 Zn1 -114.7(4) . .
N2 Zn1 N1 C2A 132.5(8) . .
Zn1 Zn1 N1 C2A -35.8(8) 2 .
P2 Zn1 N1 C2A -166.1(8) . .
P1 Zn1 N1 C2A 164.8(8) . .
N2 Zn1 N1 C2 127.5(6) . .
Zn1 Zn1 N1 C2 -40.8(6) 2 .
P2 Zn1 N1 C2 -171.1(7) . .
P1 Zn1 N1 C2 159.8(6) . .
N2 Zn1 N1 P2 -61.39(9) . .
Zn1 Zn1 N1 P2 130.29(6) 2 .
P1 Zn1 N1 P2 -29.13(8) . .
C1 P1 N2 C8 -176.87(17) . .
C20 P1 N2 C8 58.42(19) . .
C14 P1 N2 C8 -60.99(19) . .
Zn1 P1 N2 C8 -153.1(2) . .
C1 P1 N2 Zn1 -23.79(10) . .
C20 P1 N2 Zn1 -148.50(8) . .
C14 P1 N2 Zn1 92.09(9) . .
N1 Zn1 N2 C8 -126.16(15) . .
Zn1 Zn1 N2 C8 43.28(17) 2 .
P2 Zn1 N2 C8 -154.85(15) . .
P1 Zn1 N2 C8 155.0(2) . .
N1 Zn1 N2 P1 78.81(9) . .
Zn1 Zn1 N2 P1 -111.74(6) 2 .
P2 Zn1 N2 P1 50.13(7) . .
N2 P1 C1 P2 -53.55(15) . .
C20 P1 C1 P2 68.12(15) . .
C14 P1 C1 P2 -173.81(12) . .
Zn1 P1 C1 P2 -71.90(11) . .
N1 P2 C1 P1 71.67(15) . .
C32 P2 C1 P1 -172.3(3) . .
C26 P2 C1 P1 -50.79(16) . .
C32A P2 C1 P1 -163.4(3) . .
Zn1 P2 C1 P1 72.07(11) . .
C2A N1 C2 C3 4(4) . .
P2 N1 C2 C3 0.0(13) . .
Zn1 N1 C2 C3 167.6(5) . .
C2A N1 C2 C7 -175(6) . .
P2 N1 C2 C7 -178.9(5) . .
Zn1 N1 C2 C7 -11.3(10) . .
C7 C2 C3 C4 1.0(4) . .
N1 C2 C3 C4 -177.9(11) . .
C2 C3 C4 C5 0.2(4) . .
C3 C4 C5 C6 -0.9(8) . .
C4 C5 C6 C7 0.2(10) . .
C5 C6 C7 C2 1.1(9) . .
C3 C2 C7 C6 -1.7(7) . .
N1 C2 C7 C6 177.3(12) . .
P2 N1 C2A C3A -2.6(13) . .
Zn1 N1 C2A C3A 161.4(6) . .
C2 N1 C2A C7A 5(5) . .
P2 N1 C2A C7A -178.1(4) . .
Zn1 N1 C2A C7A -14.1(11) . .
N1 C2A C3A C4A -175.2(13) . .
C7A C2A C3A C4A 0.1(3) . .
C2A C3A C4A C5A 0.1(3) . .
C3A C4A C5A C6A -0.4(6) . .
C4A C5A C6A C7A 0.5(8) . .
C5A C6A C7A C2A -0.3(8) . .
N1 C2A C7A C6A 176.1(11) . .
C3A C2A C7A C6A 0.0(6) . .
P1 N2 C8 C13 7.8(3) . .
Zn1 N2 C8 C13 -140.48(18) . .
P1 N2 C8 C9 -173.06(16) . .
Zn1 N2 C8 C9 38.7(2) . .
C13 C8 C9 C10 -1.0(3) . .
N2 C8 C9 C10 179.8(2) . .
C8 C9 C10 C11 -0.3(4) . .
C9 C10 C11 C12 1.0(4) . .
C10 C11 C12 C13 -0.5(5) . .
C11 C12 C13 C8 -0.7(4) . .
N2 C8 C13 C12 -179.4(2) . .
C9 C8 C13 C12 1.5(3) . .
N2 P1 C14 C15 -50.7(5) . .
C1 P1 C14 C15 63.5(5) . .
C20 P1 C14 C15 -172.6(5) . .
Zn1 P1 C14 C15 -3.5(5) . .
N2 P1 C14 C19 127.5(4) . .
C1 P1 C14 C19 -118.3(4) . .
C20 P1 C14 C19 5.6(4) . .
Zn1 P1 C14 C19 174.7(4) . .
C19 C14 C15 C16 -0.7(4) . .
P1 C14 C15 C16 177.6(3) . .
C14 C15 C16 C17 -0.3(5) . .
C15 C16 C17 C18 0.6(9) . .
C16 C17 C18 C19 0.2(11) . .
C17 C18 C19 C14 -1.2(10) . .
C15 C14 C19 C18 1.5(8) . .
P1 C14 C19 C18 -176.7(5) . .
C15A C16A C17A C18A 0.9(10) . .
C16A C17A C18A C19A -2.1(13) . .
N2 P1 C20 C21 5.89(18) . .
C1 P1 C20 C21 -112.14(16) . .
C14 P1 C20 C21 129.42(16) . .
Zn1 P1 C20 C21 -32.7(2) . .
N2 P1 C20 C25 -178.56(16) . .
C1 P1 C20 C25 63.41(19) . .
C14 P1 C20 C25 -55.02(18) . .
Zn1 P1 C20 C25 142.84(14) . .
C25 C20 C21 C22 1.7(3) . .
P1 C20 C21 C22 177.40(15) . .
C20 C21 C22 C23 0.5(3) . .
C21 C22 C23 C24 -1.7(3) . .
C22 C23 C24 C25 0.6(4) . .
C23 C24 C25 C20 1.8(4) . .
C21 C20 C25 C24 -2.9(3) . .
P1 C20 C25 C24 -178.53(18) . .
N1 P2 C26 C27 2.82(19) . .
C1 P2 C26 C27 122.70(17) . .
C32 P2 C26 C27 -115.0(3) . .
C32A P2 C26 C27 -126.2(3) . .
Zn1 P2 C26 C27 49.52(19) . .
N1 P2 C26 C31 -171.30(15) . .
C1 P2 C26 C31 -51.43(18) . .
C32 P2 C26 C31 70.8(3) . .
C32A P2 C26 C31 59.7(3) . .
Zn1 P2 C26 C31 -124.61(14) . .
C31 C26 C27 C28 -1.0(3) . .
P2 C26 C27 C28 -175.12(16) . .
C26 C27 C28 C29 1.1(3) . .
C27 C28 C29 C30 -0.6(3) . .
C28 C29 C30 C31 0.1(3) . .
C29 C30 C31 C26 -0.1(3) . .
C27 C26 C31 C30 0.5(3) . .
P2 C26 C31 C30 174.74(16) . .
N1 P2 C32 C33 -116.0(4) . .
C1 P2 C32 C33 128.0(4) . .
C26 P2 C32 C33 4.6(5) . .
C32A P2 C32 C33 77(3) . .
Zn1 P2 C32 C33 -161.2(3) . .
N1 P2 C32 C37 64.2(5) . .
C1 P2 C32 C37 -51.8(5) . .
C26 P2 C32 C37 -175.2(4) . .
C32A P2 C32 C37 -102(4) . .
Zn1 P2 C32 C37 19.0(6) . .
C37 C32 C33 C34 0.5(4) . .
P2 C32 C33 C34 -179.3(5) . .
C32 C33 C34 C35 0.0(4) . .
C33 C34 C35 C36 -0.1(8) . .
C34 C35 C36 C37 -0.3(10) . .
C35 C36 C37 C32 0.7(11) . .
C33 C32 C37 C36 -0.8(9) . .
P2 C32 C37 C36 178.9(6) . .
N1 P2 C32A C37A 58.8(6) . .
C1 P2 C32A C37A -58.6(5) . .
C32 P2 C32A C37A 73(3) . .
C26 P2 C32A C37A -176.2(4) . .
Zn1 P2 C32A C37A 8.0(6) . .
N1 P2 C32A C33A -114.9(4) . .
C1 P2 C32A C33A 127.7(4) . .
C32 P2 C32A C33A -100(4) . .
C26 P2 C32A C33A 10.2(4) . .
Zn1 P2 C32A C33A -165.6(3) . .
C37A C32A C33A C34A 0.8(4) . .
P2 C32A C33A C34A 174.2(5) . .
C32A C33A C34A C35A 0.5(4) . .
C33A C34A C35A C36A -1.1(7) . .
C34A C35A C36A C37A 0.4(9) . .
C33A C32A C37A C36A -1.4(9) . .
P2 C32A C37A C36A -175.4(6) . .
C35A C36A C37A C32A 0.8(10) . .
C6S C1S C2S C3S 0.7 . .
C1S C2S C3S C4S -0.7 . .
C2S C3S C4S C5S -0.2 . .
C3S C4S C5S C6S 0.9 . .
C4S C5S C6S C1S -0.8 . .
C2S C1S C6S C5S 0.0 . .
C6X C1X C2X C3X 0.4 . .
C1X C2X C3X C4X -0.7 . .
C2X C3X C4X C5X 0.8 . .
C3X C4X C5X C6X -0.6 . .
C2X C1X C6X C5X -0.2 . .
C4X C5X C6X C1X 0.3 . .
C6T C1T C2T C5T -172(7) . 7_566
C7T C1T C2T C5T 8(7) . 7_566
C6T C1T C2T C5T -171(7) 7_566 7_566
C3T C1T C2T C5T -171(8) 7_566 7_566
C5T C1T C2T C6T 171(7) 7_566 7_566
C6T C1T C2T C6T -0.7(8) . 7_566
C7T C1T C2T C6T 179.0(8) . 7_566
C3T C1T C2T C6T 0.3(17) 7_566 7_566
C5T C1T C2T C3T 172(7) 7_566 .
C6T C1T C2T C3T 0.2 . .
C7T C1T C2T C3T 179.9 . .
C6T C1T C2T C3T 0.9(8) 7_566 .
C3T C1T C2T C3T 1.1(17) 7_566 .
C5T C2T C3T C6T 0.2(9) 7_566 7_566
C1T C2T C3T C6T -1.3(12) . 7_566
C5T C2T C3T C4T 1.3(13) 7_566 .
C6T C2T C3T C4T 1.1(12) 7_566 .
C1T C2T C3T C4T -0.2 . .
C5T C2T C3T C1T 0.9(10) 7_566 7_566
C6T C2T C3T C1T 0.7(9) 7_566 7_566
C1T C2T C3T C1T -0.6(5) . 7_566
C6T C3T C4T C1T 0.0(7) 7_566 7_566
C2T C3T C4T C1T -0.9(12) . 7_566
C6T C3T C4T C7T -178(5) 7_566 7_566
C2T C3T C4T C7T -179(4) . 7_566
C1T C3T C4T C7T -178(5) 7_566 7_566
C2T C3T C4T C6T -0.9(10) . 7_566
C1T C3T C4T C6T 0.0(7) 7_566 7_566
C6T C3T C4T C5T 1.3(10) 7_566 .
C2T C3T C4T C5T 0.4 . .
C1T C3T C4T C5T 1.3(12) 7_566 .
C7T C4T C5T C1T 172(8) 7_566 7_566
C6T C4T C5T C1T -7(6) 7_566 7_566
C3T C4T C5T C1T -8(7) . 7_566
C1T C4T C5T C6T 7(7) 7_566 .
C7T C4T C5T C6T 179.1(15) 7_566 .
C6T C4T C5T C6T 0.3(7) 7_566 .
C3T C4T C5T C6T -0.5 . .
C1T C4T C5T C7T -172(8) 7_566 7_566
C6T C4T C5T C7T -179(2) 7_566 7_566
C3T C4T C5T C7T -179.6(15) . 7_566
C1T C4T C5T C6T 7(6) 7_566 7_566
C7T C4T C5T C6T 179(2) 7_566 7_566
C3T C4T C5T C6T -0.8(7) . 7_566
C5T C1T C6T C3T 176(4) 7_566 7_566
C4T C1T C6T C3T 0.0(10) 7_566 7_566
C2T C1T C6T C3T 179(2) . 7_566
C7T C1T C6T C3T -1(2) . 7_566
C6T C1T C6T C3T 178(2) 7_566 7_566
C5T C1T C6T C2T -1(5) 7_566 7_566
C4T C1T C6T C2T -177(6) 7_566 7_566
C2T C1T C6T C2T 2(5) . 7_566
C7T C1T C6T C2T -178(5) . 7_566
C6T C1T C6T C2T 2(5) 7_566 7_566
C3T C1T C6T C2T -177(7) 7_566 7_566
C5T C1T C6T C4T 176(4) 7_566 7_566
C2T C1T C6T C4T 178.9(16) . 7_566
C7T C1T C6T C4T -0.8(16) . 7_566
C6T C1T C6T C4T 178.4(19) 7_566 7_566
C3T C1T C6T C4T 0.0(10) 7_566 7_566
C5T C1T C6T C5T -4(3) 7_566 .
C4T C1T C6T C5T -179.2(16) 7_566 .
C2T C1T C6T C5T -0.3 . .
C7T C1T C6T C5T 180.0 . .
C6T C1T C6T C5T -0.8(6) 7_566 .
C3T C1T C6T C5T -179(2) 7_566 .
C5T C1T C6T C1T -3(2) 7_566 7_566
C4T C1T C6T C1T -178(2) 7_566 7_566
C2T C1T C6T C1T 0.5(6) . 7_566
C7T C1T C6T C1T -179.2(6) . 7_566
C6T C1T C6T C1T 0.0(4) 7_566 7_566
C3T C1T C6T C1T -178(3) 7_566 7_566
C4T C1T C6T C5T -176(4) 7_566 7_566
C2T C1T C6T C5T 3(3) . 7_566
C7T C1T C6T C5T -176(3) . 7_566
C6T C1T C6T C5T 3(2) 7_566 7_566
C3T C1T C6T C5T -176(4) 7_566 7_566
C5T C1T C6T C6T -3(2) 7_566 7_566
C4T C1T C6T C6T -178.4(19) 7_566 7_566
C2T C1T C6T C6T 0.5(6) . 7_566
C7T C1T C6T C6T -179.2(6) . 7_566
C3T C1T C6T C6T -178(2) 7_566 7_566
C1T C5T C6T C3T -176(4) 7_566 7_566
C2T C5T C6T C3T -0.2(9) 7_566 7_566
C4T C5T C6T C3T -179(3) . 7_566
C7T C5T C6T C3T -176(5) 7_566 7_566
C6T C5T C6T C3T -178(3) 7_566 7_566
C1T C5T C6T C2T -176(4) 7_566 7_566
C4T C5T C6T C2T -178(2) . 7_566
C7T C5T C6T C2T -176(6) 7_566 7_566
C6T C5T C6T C2T -178(3) 7_566 7_566
C1T C5T C6T C4T 1.2(17) 7_566 7_566
C2T C5T C6T C4T 178(5) 7_566 7_566
C4T C5T C6T C4T -1(3) . 7_566
C7T C5T C6T C4T 1(4) 7_566 7_566
C6T C5T C6T C4T -1(3) 7_566 7_566
C1T C5T C6T C1T 3(2) 7_566 .
C2T C5T C6T C1T 179(2) 7_566 .
C4T C5T C6T C1T 0.5 . .
C7T C5T C6T C1T 3(4) 7_566 .
C6T C5T C6T C1T 0.7(5) 7_566 .
C2T C5T C6T C1T 176(4) 7_566 7_566
C4T C5T C6T C1T -2(2) . 7_566
C7T C5T C6T C1T 0(3) 7_566 7_566
C6T C5T C6T C1T -1.8(16) 7_566 7_566
C1T C5T C6T C5T 1.8(17) 7_566 7_566
C2T C5T C6T C5T 178(3) 7_566 7_566
C4T C5T C6T C5T -0.2(6) . 7_566
C7T C5T C6T C5T 2(4) 7_566 7_566
C6T C5T C6T C5T 0.0(4) 7_566 7_566
C1T C5T C6T C6T 1.8(16) 7_566 7_566
C2T C5T C6T C6T 178(3) 7_566 7_566
C4T C5T C6T C6T -0.2(5) . 7_566
C7T C5T C6T C6T 2(3) 7_566 7_566
C5T C1T C7T C4T -177(4) 7_566 7_566
C6T C1T C7T C4T 0.9(19) . 7_566
C2T C1T C7T C4T -178.8(19) . 7_566
C6T C1T C7T C4T -177(3) 7_566 7_566
C3T C1T C7T C4T 0.5(11) 7_566 7_566
C4T C1T C7T C5T 177(4) 7_566 7_566
C6T C1T C7T C5T 177.5(19) . 7_566
C2T C1T C7T C5T -2.2(19) . 7_566
C6T C1T C7T C5T -0.2(13) 7_566 7_566
C3T C1T C7T C5T 177(3) 7_566 7_566
C6U C1U C2U C3U 0.1 . .
C7U C1U C2U C3U -179.9 . .
C1U C2U C3U C4U -0.1 . .
C2U C3U C4U C5U 0.3 . .
C3U C4U C5U C6U -0.4 . .
C4U C5U C6U C1U 0.4 . .
C2U C1U C6U C5U -0.2 . .
C7U C1U C6U C5U 179.8 . .
C6V C1V C2V C3V 0.0 . .
C7V C1V C2V C3V 179.6 . .
C1V C2V C3V C4V 0.1 . .
C2V C3V C4V C5V -0.4 . .
C3V C4V C5V C6V 0.6 . .
C4V C5V C6V C1V -0.5 . .
C2V C1V C6V C5V 0.2 . .
C7V C1V C6V C5V -179.4 . .
